data_2237819
loop_
_publ_author_name
'Yamuna, T. S.'
'Yathirajan, H. S.'
'Jasinski, Jerry P.'
'Keeley, Amanda C.'
'Narayana, B.'
'Sarojini, B. K.'

_publ_section_title
;
 (2<i>E</i>)-1-(4-Chlorophenyl)-3-(4-nitrophenyl)prop-2-en-1-one
;
_journal_coeditor_code FJ2627
_journal_issue 5
_journal_name_full 'Acta Crystallographica Section E'
_journal_page_first o790
_journal_page_last o791
_journal_paper_doi 10.1107/S1600536813010854
_journal_volume 69
_journal_year 2013
_chemical_formula_iupac 'C15 H10 Cl N O3'
_chemical_formula_moiety 'C15 H10 Cl N O3'
_chemical_formula_sum 'C15 H10 Cl N O3'
_chemical_formula_weight 287.69
_chemical_name_systematic
;
(2<i>E</i>)-1-(4-Chlorophenyl)-3-(4-nitrophenyl)prop-2-en-1-one
;
_space_group_crystal_system orthorhombic
_space_group_IT_number 33
_space_group_name_Hall 'P 2c -2n'
_space_group_name_H-M_alt 'P n a 21'
_symmetry_space_group_name_Hall 'P 2c -2n'
_symmetry_space_group_name_H-M 'P n a 21'
_atom_sites_solution_hydrogens geom
_cell_angle_alpha 90
_cell_angle_beta 90
_cell_angle_gamma 90
_cell_formula_units_Z 4
_cell_length_a 42.9266(17)
_cell_length_b 5.9741(3)
_cell_length_c 5.0680(2)
_cell_measurement_reflns_used 5168
_cell_measurement_temperature 173(2)
_cell_measurement_theta_max 32.2108
_cell_measurement_theta_min 3.3154
_cell_volume 1299.68(10)
_computing_cell_refinement 'CrysAlis PRO (Agilent, 2012)'
_computing_data_collection 'CrysAlis PRO (Agilent, 2012)'
_computing_data_reduction 'CrysAlis PRO (Agilent, 2012)'
_computing_molecular_graphics 'OLEX2 (Dolomanov <i>et al.</i>, 2009)'
_computing_publication_material 'OLEX2 (Dolomanov <i>et al.</i>, 2009)'
_computing_structure_refinement 'SHELXL2012 (Sheldrick, 2008)'
_computing_structure_solution 'SHELXS97 (Sheldrick, 2008)'
_diffrn_ambient_temperature 173(2)
_diffrn_detector_area_resol_mean 16.1500
_diffrn_measured_fraction_theta_full 0.996
_diffrn_measured_fraction_theta_max 0.998
_diffrn_measurement_device_type 'Agilent Xcalibur (Eos, Gemini)'
_diffrn_measurement_method '\w scans'
_diffrn_radiation_type CuK\a
_diffrn_radiation_wavelength 1.5418
_diffrn_reflns_av_R_equivalents 0.0366
_diffrn_reflns_limit_h_max 55
_diffrn_reflns_limit_h_min -55
_diffrn_reflns_limit_k_max 7
_diffrn_reflns_limit_k_min -7
_diffrn_reflns_limit_l_max 6
_diffrn_reflns_limit_l_min -4
_diffrn_reflns_number 12814
_diffrn_reflns_theta_full 67.680
_diffrn_reflns_theta_max 89.406
_diffrn_reflns_theta_min 7.486
_exptl_absorpt_coefficient_mu 2.671
_exptl_absorpt_correction_T_max 1.00000
_exptl_absorpt_correction_T_min 0.80271
_exptl_absorpt_correction_type multi-scan
_exptl_absorpt_process_details
;
(CrysAlis PRO and CrysAlis RED; Agilent, 2012)
;
_exptl_crystal_colour colorless
_exptl_crystal_density_diffrn 1.470
_exptl_crystal_density_method 'not measured'
_exptl_crystal_description rod
_exptl_crystal_F_000 592
_exptl_crystal_size_max 0.42
_exptl_crystal_size_mid 0.08
_exptl_crystal_size_min 0.04
_refine_diff_density_max 0.219
_refine_diff_density_min -0.389
_refine_ls_abs_structure_details
;
Refined as an inversion twin.
;
_refine_ls_abs_structure_Flack 0.39(3)
_refine_ls_extinction_method none
_refine_ls_goodness_of_fit_ref 1.141
_refine_ls_hydrogen_treatment constr
_refine_ls_matrix_type full
_refine_ls_number_parameters 182
_refine_ls_number_reflns 2538
_refine_ls_number_restraints 1
_refine_ls_restrained_S_all 1.141
_refine_ls_R_factor_all 0.0495
_refine_ls_R_factor_gt 0.0484
_refine_ls_shift/su_max 0.000
_refine_ls_shift/su_mean 0.000
_refine_ls_structure_factor_coef Fsqd
_refine_ls_weighting_details
;
w=1/[\s^2^(Fo^2^)+(0.0202P)^2^+1.4764P]
where P=(Fo^2^+2Fc^2^)/3
;
_refine_ls_weighting_scheme calc
_refine_ls_wR_factor_gt 0.0990
_refine_ls_wR_factor_ref 0.0996
_reflns_number_gt 2481
_reflns_number_total 2538
_reflns_threshold_expression I>2\s(I)
_cod_data_source_file fj2627.cif
_cod_data_source_block I
_cod_database_code 2237819
_cod_database_fobs_code 2237819
_shelx_space_group_comment
;
The symmetry employed for this shelxl refinement is uniquely defined
by the following loop, which should always be used as a source of
symmetry information in preference to the above space-group names.
They are only intended as comments.
;
_shelxl_version_number .000002012

loop_
_space_group_symop_operation_xyz
'x, y, z'
'-x, -y, z+1/2'
'-x+1/2, y+1/2, z+1/2'
'x+1/2, -y+1/2, z'

loop_
_atom_site_type_symbol
_atom_site_label
_atom_site_fract_x
_atom_site_fract_y
_atom_site_fract_z
_atom_site_U_iso_or_equiv
_atom_site_adp_type
_atom_site_calc_flag
_atom_site_occupancy
Cl Cl1 0.25813(2) -0.1905(2) 1.5999(3) 0.0500(3) Uani d 1
O O1 0.36902(7) -0.7676(5) 0.9840(8) 0.0475(9) Uani d 1
O O2 0.49287(6) -0.1656(4) -0.2914(6) 0.0318(6) Uani d 1
O O3 0.46280(6) 0.1223(4) -0.2523(6) 0.0325(6) Uani d 1
N N1 0.47115(6) -0.0656(5) -0.1880(6) 0.0233(6) Uani d 1
C C1 0.36318(8) -0.5698(6) 0.9597(9) 0.0275(8) Uani d 1
C C2 0.33781(7) -0.4654(6) 1.1220(9) 0.0263(7) Uani d 1
C C3 0.32630(8) -0.2524(6) 1.0729(9) 0.0326(9) Uani d 1
H H3 0.3351 -0.1653 0.9406 0.039 Uiso calc 1
C C4 0.30164(9) -0.1685(7) 1.2203(9) 0.0359(9) Uani d 1
H H4 0.2936 -0.0270 1.1850 0.043 Uiso calc 1
C C5 0.28918(8) -0.2975(7) 1.4195(9) 0.0317(9) Uani d 1
C C6 0.30051(9) -0.5094(7) 1.4746(9) 0.0340(9) Uani d 1
H H6 0.2918 -0.5950 1.6091 0.041 Uiso calc 1
C C7 0.32480(8) -0.5907(7) 1.3268(9) 0.0311(9) Uani d 1
H H7 0.3328 -0.7320 1.3639 0.037 Uiso calc 1
C C8 0.38006(8) -0.4296(6) 0.7654(8) 0.0263(8) Uani d 1
H H8 0.3743 -0.2807 0.7436 0.032 Uiso calc 1
C C9 0.40321(7) -0.5122(6) 0.6217(9) 0.0258(7) Uani d 1
H H9 0.4088 -0.6602 0.6527 0.031 Uiso calc 1
C C10 0.42078(7) -0.3904(5) 0.4177(7) 0.0204(7) Uani d 1
C C11 0.44691(8) -0.4917(5) 0.3052(8) 0.0238(7) Uani d 1
H H11 0.4531 -0.6323 0.3636 0.029 Uiso calc 1
C C12 0.46373(7) -0.3858(5) 0.1074(8) 0.0220(7) Uani d 1
H H12 0.4811 -0.4538 0.0320 0.026 Uiso calc 1
C C13 0.45406(7) -0.1771(5) 0.0260(7) 0.0188(7) Uani d 1
C C14 0.42835(7) -0.0721(5) 0.1327(8) 0.0242(7) Uani d 1
H H14 0.4223 0.0688 0.0737 0.029 Uiso calc 1
C C15 0.41184(8) -0.1789(6) 0.3268(8) 0.0261(8) Uani d 1
H H15 0.3944 -0.1097 0.3993 0.031 Uiso calc 1

loop_
_atom_site_aniso_label
_atom_site_aniso_U_11
_atom_site_aniso_U_22
_atom_site_aniso_U_33
_atom_site_aniso_U_12
_atom_site_aniso_U_13
_atom_site_aniso_U_23
Cl1 0.0414(5) 0.0599(7) 0.0487(6) 0.0036(5) 0.0136(5) -0.0095(7)
O1 0.0412(15) 0.0303(14) 0.071(2) 0.0065(12) 0.0231(16) 0.0156(16)
O2 0.0357(14) 0.0297(13) 0.0301(15) 0.0025(10) 0.0093(12) 0.0015(12)
O3 0.0381(14) 0.0251(13) 0.0343(16) 0.0044(10) 0.0002(12) 0.0136(13)
N1 0.0264(14) 0.0223(13) 0.0213(16) -0.0014(11) -0.0021(12) 0.0037(12)
C1 0.0201(16) 0.0260(17) 0.036(2) -0.0017(13) -0.0007(15) 0.0055(17)
C2 0.0204(14) 0.0298(18) 0.0286(19) -0.0037(12) -0.0013(16) 0.0020(18)
C3 0.0343(18) 0.032(2) 0.031(2) -0.0026(15) 0.0078(18) 0.0044(19)
C4 0.0338(19) 0.0298(18) 0.044(3) 0.0037(15) 0.0088(19) -0.0001(19)
C5 0.0233(16) 0.039(2) 0.033(2) -0.0030(15) -0.0001(16) -0.0133(18)
C6 0.0293(18) 0.043(2) 0.029(2) -0.0116(17) 0.0002(17) 0.005(2)
C7 0.0252(17) 0.0332(19) 0.035(2) -0.0038(14) -0.0031(16) 0.0070(18)
C8 0.0228(16) 0.0266(17) 0.029(2) -0.0004(13) 0.0001(15) 0.0043(17)
C9 0.0240(15) 0.0263(16) 0.0271(19) -0.0012(13) -0.0001(16) 0.0059(18)
C10 0.0188(14) 0.0201(15) 0.0223(18) -0.0006(12) -0.0033(13) 0.0003(14)
C11 0.0261(16) 0.0184(15) 0.027(2) 0.0011(12) -0.0018(14) 0.0059(16)
C12 0.0220(14) 0.0189(14) 0.0252(18) 0.0030(12) -0.0021(15) -0.0006(16)
C13 0.0206(14) 0.0187(14) 0.0172(17) -0.0016(12) -0.0021(12) 0.0017(13)
C14 0.0256(15) 0.0188(15) 0.028(2) 0.0034(12) -0.0015(15) 0.0053(16)
C15 0.0228(16) 0.0236(16) 0.032(2) 0.0053(13) 0.0019(15) -0.0025(17)

loop_
_atom_type_symbol
_atom_type_description
_atom_type_scat_dispersion_real
_atom_type_scat_dispersion_imag
_atom_type_scat_source
C C 0.0181 0.0091 'International Tables Vol C Tables 4.2.6.8 and 6.1.1.4'
H H 0.0000 0.0000 'International Tables Vol C Tables 4.2.6.8 and 6.1.1.4'
Cl Cl 0.3639 0.7018 'International Tables Vol C Tables 4.2.6.8 and 6.1.1.4'
N N 0.0311 0.0180 'International Tables Vol C Tables 4.2.6.8 and 6.1.1.4'
O O 0.0492 0.0322 'International Tables Vol C Tables 4.2.6.8 and 6.1.1.4'

loop_
_geom_angle_atom_site_label_1
_geom_angle_atom_site_label_2
_geom_angle_atom_site_label_3
_geom_angle
O3 N1 O2 123.8(3)
O3 N1 C13 117.8(3)
O2 N1 C13 118.3(3)
O1 C1 C8 121.1(4)
O1 C1 C2 119.9(3)
C8 C1 C2 119.0(3)
C3 C2 C7 118.9(4)
C3 C2 C1 122.7(4)
C7 C2 C1 118.4(3)
C2 C3 C4 120.4(4)
C2 C3 H3 119.8
C4 C3 H3 119.8
C5 C4 C3 119.2(4)
C5 C4 H4 120.4
C3 C4 H4 120.4
C4 C5 C6 121.5(4)
C4 C5 Cl1 118.5(3)
C6 C5 Cl1 120.0(3)
C7 C6 C5 118.7(4)
C7 C6 H6 120.6
C5 C6 H6 120.6
C6 C7 C2 121.3(4)
C6 C7 H7 119.3
C2 C7 H7 119.3
C9 C8 C1 121.4(3)
C9 C8 H8 119.3
C1 C8 H8 119.3
C8 C9 C10 125.8(3)
C8 C9 H9 117.1
C10 C9 H9 117.1
C11 C10 C15 118.5(3)
C11 C10 C9 119.0(3)
C15 C10 C9 122.5(3)
C12 C11 C10 121.0(3)
C12 C11 H11 119.5
C10 C11 H11 119.5
C13 C12 C11 118.2(3)
C13 C12 H12 120.9
C11 C12 H12 120.9
C12 C13 C14 122.4(3)
C12 C13 N1 118.8(3)
C14 C13 N1 118.9(3)
C15 C14 C13 118.9(3)
C15 C14 H14 120.5
C13 C14 H14 120.5
C14 C15 C10 121.0(3)
C14 C15 H15 119.5
C10 C15 H15 119.5

loop_
_geom_bond_atom_site_label_1
_geom_bond_atom_site_label_2
_geom_bond_distance
Cl1 C5 1.738(4)
O1 C1 1.214(4)
O2 N1 1.225(4)
O3 N1 1.222(4)
N1 C13 1.469(4)
C1 C8 1.482(5)
C1 C2 1.501(5)
C2 C3 1.388(5)
C2 C7 1.396(5)
C3 C4 1.389(5)
C3 H3 0.9300
C4 C5 1.378(6)
C4 H4 0.9300
C5 C6 1.384(6)
C6 C7 1.372(6)
C6 H6 0.9300
C7 H7 0.9300
C8 C9 1.327(5)
C8 H8 0.9300
C9 C10 1.472(5)
C9 H9 0.9300
C10 C11 1.397(5)
C10 C15 1.398(5)
C11 C12 1.388(5)
C11 H11 0.9300
C12 C13 1.377(4)
C12 H12 0.9300
C13 C14 1.380(4)
C14 C15 1.370(5)
C14 H14 0.9300
C15 H15 0.9300

loop_
_geom_hbond_atom_site_label_D
_geom_hbond_atom_site_label_H
_geom_hbond_atom_site_label_A
_geom_hbond_site_symmetry_A
_geom_hbond_distance_DH
_geom_hbond_distance_HA
_geom_hbond_distance_DA
_geom_hbond_angle_DHA
C12 H12 O2 2_645 0.93 2.69 3.304(4) 125
C14 H14 O1 1_564 0.93 2.53 3.219(4) 131

loop_
_geom_torsion_atom_site_label_1
_geom_torsion_atom_site_label_2
_geom_torsion_atom_site_label_3
_geom_torsion_atom_site_label_4
_geom_torsion
O1 C1 C2 C3 -168.6(4)
C8 C1 C2 C3 9.6(6)
O1 C1 C2 C7 9.9(6)
C8 C1 C2 C7 -172.0(3)
C7 C2 C3 C4 -1.9(6)
C1 C2 C3 C4 176.5(4)
C2 C3 C4 C5 1.4(7)
C3 C4 C5 C6 -0.5(6)
C3 C4 C5 Cl1 -179.5(3)
C4 C5 C6 C7 0.3(6)
Cl1 C5 C6 C7 179.2(3)
C5 C6 C7 C2 -0.9(6)
C3 C2 C7 C6 1.7(6)
C1 C2 C7 C6 -176.8(4)
O1 C1 C8 C9 -3.7(6)
C2 C1 C8 C9 178.3(4)
C1 C8 C9 C10 177.8(3)
C8 C9 C10 C11 172.5(4)
C8 C9 C10 C15 -9.2(6)
C15 C10 C11 C12 0.0(5)
C9 C10 C11 C12 178.3(3)
C10 C11 C12 C13 0.4(5)
C11 C12 C13 C14 -0.4(5)
C11 C12 C13 N1 -178.4(3)
O3 N1 C13 C12 -177.9(3)
O2 N1 C13 C12 2.1(5)
O3 N1 C13 C14 4.1(5)
O2 N1 C13 C14 -176.0(3)
C12 C13 C14 C15 0.1(5)
N1 C13 C14 C15 178.1(3)
C13 C14 C15 C10 0.3(6)
C11 C10 C15 C14 -0.3(5)
C9 C10 C15 C14 -178.6(4)
